data_9000290
loop_
_publ_author_name
'Cooper, W. F.'
'Larsen, F. K.'
'Coppens, P.'
'Giese, R. F.'

_publ_section_title
;
 Electron population analysis of accurate diffraction data. V. Structure and
 one-center charge refinement of the light-atom mineral kernite,
 Na2B4O6(OH)2.3H2O
 high order refinement
;
_journal_name_full 'American Mineralogist'
_journal_page_first 21
_journal_page_last 31
_journal_volume 58
_journal_year 1973
_chemical_formula_sum 'B4 Na2 O11'
_chemical_name_mineral Kernite
_space_group_IT_number 14
_symmetry_space_group_name_Hall '-P 2ybc'
_symmetry_space_group_name_H-M 'P 1 21/c 1'
_cell_angle_alpha 90
_cell_angle_beta 108.861
_cell_angle_gamma 90
_cell_length_a 7.0172
_cell_length_b 9.1582
_cell_length_c 15.6774
_cell_formula_units_Z 4
_cell_volume 953.409
_database_code_amcsd 0000299
_exptl_crystal_density_diffrn 1.848
_cod_original_formula_sum 'Na2 B4 O11'
_cod_database_code 9000290

loop_
_space_group_symop_operation_xyz
x,y,z
x,1/2-y,1/2+z
-x,1/2+y,1/2-z
-x,-y,-z

loop_
_atom_site_aniso_label
_atom_site_aniso_U_11
_atom_site_aniso_U_22
_atom_site_aniso_U_33
_atom_site_aniso_U_12
_atom_site_aniso_U_13
_atom_site_aniso_U_23
Na1 0.02395 0.01504 0.02542 0.00132 0.01537 0.00117
Na2 0.03027 0.02001 0.03167 -0.00136 -0.00469 0.00131
B1 0.02015 0.00888 0.01148 -0.00163 0.00644 -0.00220
B2 0.01193 0.00616 0.01048 -0.00006 0.00419 0.00138
B3 0.01220 0.00540 0.00959 0.00025 0.00414 0.00069
B4 0.00994 0.01338 0.01974 0.00129 0.00579 0.00048
O1 0.02636 0.00659 0.00937 -0.00163 0.00729 -0.00048
O2 0.01722 0.00531 0.00881 -0.00305 0.00364 -0.00007
O3 0.01112 0.01045 0.02219 0.00373 0.00629 0.00551
O4 0.00907 0.00493 0.01227 -0.00022 0.00289 0.00234
O5 0.01171 0.01041 0.02553 0.00065 0.00983 0.00289
O6 0.01179 0.02018 0.04549 0.00243 0.01392 0.00069
O7 0.05643 0.01453 0.00981 0.00934 0.01243 0.00330
O8 0.03699 0.02634 0.02565 0.00807 0.01542 0.00709
O9 0.02464 0.00739 0.00992 -0.00373 0.00684 -0.00131
O10 0.02810 0.03008 0.01996 0.00776 0.00843 0.00392
O11 0.02560 0.02277 0.01896 -0.00092 0.00180 -0.00110

loop_
_atom_site_label
_atom_site_fract_x
_atom_site_fract_y
_atom_site_fract_z
Na1 0.31955 0.46475 0.31101
Na2 0.18630 0.36643 0.07250
B1 0.55273 0.16795 0.42167
B2 0.55341 0.23234 0.26876
B3 0.57436 0.48043 0.19985
B4 0.86821 0.31364 0.24187
O1 0.51303 0.02489 0.39723
O2 0.44005 0.09874 0.24093
O3 0.76703 0.20541 0.26847
O4 0.46474 0.35118 0.20878
O5 0.79135 0.44849 0.21502
O6 0.06237 0.29048 0.23979
O7 0.58424 0.29343 0.01027
O8 0.77571 0.03319 0.06818
O9 0.56505 0.27295 0.36308
O10 0.03858 0.06198 0.41477
O11 0.16766 0.11746 0.07650

loop_
_cod_related_entry_id
_cod_related_entry_database
_cod_related_entry_code
1 AMCSD 0000299
